data_1517447
loop_
_publ_author_name
'Frei, Angelo'
'Rubbiani, Riccardo'
'Tubafard, Solmaz'
'Blacque, Olivier'
'Anstaett, Philipp'
'Felgentr\"ager, Ariane'
'Maisch, Tim'
'Spiccia, Leone'
'Gasser, Gilles'

_publ_section_title
;
 Synthesis, Characterization, and Biological Evaluation of New Ru(II)
 Polypyridyl Photosensitizers for Photodynamic Therapy.
;
_journal_issue 17
_journal_name_full 'Journal of medicinal chemistry'
_journal_page_first 7280
_journal_page_last 7292
_journal_paper_doi 10.1021/jm500566f
_journal_volume 57
_journal_year 2014
_chemical_formula_moiety 'C46 H32 N6 O2 Ru, 2(F6 P)'
_chemical_formula_sum 'C46 H32 F12 N6 O2 P2 Ru'
_chemical_formula_weight 1091.78
_chemical_name_systematic ?
_space_group_crystal_system orthorhombic
_space_group_IT_number 43
_space_group_name_Hall 'F 2 -2d'
_space_group_name_H-M_alt 'F d d 2'
_symmetry_space_group_name_Hall 'F 2 -2d'
_symmetry_space_group_name_H-M 'F d d 2'
_atom_sites_solution_hydrogens geom
_atom_sites_solution_primary direct
_audit_creation_date 2013-10-04
_audit_creation_method
;
Olex2 1.2
(compiled 2013.09.17 svn.r2790 for OlexSys, GUI svn.r4601)
;
_cell_angle_alpha 90
_cell_angle_beta 90
_cell_angle_gamma 90
_cell_formula_units_Z 16
_cell_length_a 43.6636(10)
_cell_length_b 43.3688(7)
_cell_length_c 9.2311(2)
_cell_measurement_reflns_used 9173
_cell_measurement_temperature 182(2)
_cell_measurement_theta_max 76.2389
_cell_measurement_theta_min 2.0357
_cell_volume 17480.4(6)
_computing_cell_refinement
;
CrysAlisPro, version 1.171.36.20 (Agilent Technologies, 2012)
;
_computing_data_collection
;
CrysAlisPro, version 1.171.36.28 (Agilent Technologies, 2012)
;
_computing_data_reduction
;
CrysAlisPro, version 1.171.36.20 (Agilent Technologies, 2012)
;
_computing_molecular_graphics
;
<i>Mercury</i> (Macrae et al., 2006)
;
_computing_publication_material
; 
<i>WinGX</i> (Farrugia, 1999), <i>PLATON for Windows</i> (Spek, 2003) and
<i>publCIF</i> (Westrip, 2010)
;
_computing_structure_refinement ' SHELXL2013 (Sheldrick, 2008)'
_computing_structure_solution
;
SUPERFLIP (Palatinus & Chapuis, 2007)
;
_diffrn_ambient_temperature 182(2)
_diffrn_detector_area_resol_mean 10.3801
_diffrn_measured_fraction_theta_full 0.9808
_diffrn_measured_fraction_theta_max 0.9980
_diffrn_measurement_device_type 'SuperNova, Dual, Cu at zero, Atlas'
_diffrn_measurement_method '\w scans'
_diffrn_orient_matrix_UB_11 0.0056447000
_diffrn_orient_matrix_UB_12 -0.0350507000
_diffrn_orient_matrix_UB_13 0.0044783000
_diffrn_orient_matrix_UB_21 0.0055184000
_diffrn_orient_matrix_UB_22 0.0018115000
_diffrn_orient_matrix_UB_23 0.1645582000
_diffrn_orient_matrix_UB_31 -0.0343959000
_diffrn_orient_matrix_UB_32 -0.0054765000
_diffrn_orient_matrix_UB_33 0.0272131000
_diffrn_radiation_monochromator mirror
_diffrn_radiation_type 'Cu K\a'
_diffrn_radiation_wavelength 1.5418
_diffrn_reflns_av_R_equivalents 0.0275
_diffrn_reflns_av_unetI/netI 0.0308
_diffrn_reflns_limit_h_max 43
_diffrn_reflns_limit_h_min -51
_diffrn_reflns_limit_k_max 52
_diffrn_reflns_limit_k_min -47
_diffrn_reflns_limit_l_max 11
_diffrn_reflns_limit_l_min -10
_diffrn_reflns_number 16177
_diffrn_reflns_theta_full 67.684
_diffrn_reflns_theta_max 68.209
_diffrn_reflns_theta_min 2.872
_diffrn_source 'SuperNova (Cu) X-ray Source'
_exptl_absorpt_coefficient_mu 4.489
_exptl_absorpt_correction_T_max 0.942
_exptl_absorpt_correction_T_min 0.557
_exptl_absorpt_correction_type analytical
_exptl_absorpt_process_details
;
CrysAlisPro, Agilent Technologies,
Version 1.171.36.20 (release 27-06-2012 CrysAlis171 .NET)
(compiled Jul 11 2012,15:38:31)
Analytical numeric absorption correction using a multifaceted crystal
model based on expressions derived by R.C. Clark & J.S. Reid.
(Clark, R. C. & Reid, J. S. (1995). Acta Cryst. A51, 887-897)
;
_exptl_crystal_colour red
_exptl_crystal_density_diffrn 1.659
_exptl_crystal_description plate
_exptl_crystal_F_000 8768
_exptl_crystal_size_max 0.21
_exptl_crystal_size_mid 0.15
_exptl_crystal_size_min 0.01
_refine_diff_density_max 0.835
_refine_diff_density_min -0.625
_refine_diff_density_rms 0.104
_refine_ls_abs_structure_details
;
 Flack x determined using 2249 quotients [(I+)-(I-)]/[(I+)+(I-)]
 (Parsons and Flack (2004), Acta Cryst. A60, s61).
;
_refine_ls_abs_structure_Flack 0.055(8)
_refine_ls_extinction_method none
_refine_ls_goodness_of_fit_ref 1.125
_refine_ls_hydrogen_treatment constr
_refine_ls_matrix_type full
_refine_ls_number_parameters 580
_refine_ls_number_reflns 6703
_refine_ls_number_restraints 289
_refine_ls_restrained_S_all 1.113
_refine_ls_R_factor_all 0.0802
_refine_ls_R_factor_gt 0.0782
_refine_ls_shift/su_max 0.000
_refine_ls_shift/su_mean 0.000
_refine_ls_structure_factor_coef Fsqd
_refine_ls_weighting_details 'w=1/[\s^2^(Fo^2^)+(0.0913P)^2^+264.6158P] where P=(Fo^2^+2Fc^2^)/3'
_refine_ls_weighting_scheme calc
_refine_ls_wR_factor_gt 0.2093
_refine_ls_wR_factor_ref 0.2110
_reflns_Friedel_coverage 0.581
_reflns_Friedel_fraction_full 0.662
_reflns_Friedel_fraction_max 0.661
_reflns_number_gt 6458
_reflns_number_total 6703
_reflns_threshold_expression 'I > 2\s(I)'
_cod_data_source_file jm500566f_si_002.cif
_cod_data_source_block 2
_cod_depositor_comments 'Adding full bibliography for 1517447.cif.'
_cod_database_code 1517447
_shelxl_version_number 2013-4
_reflns_odcompleteness_completeness 98.08
_reflns_odcompleteness_iscentric 1
_reflns_odcompleteness_theta 74.33
_olex2_refinement_description
;
1. Fixed Uiso
 At 1.2 times of:
  All C(H) groups
 At 1.5 times of:
  All C(H,H,H) groups
2. Restrained distances
 F7A-F8A = F7A-F10A = F7A-F11A = F7A-F12A = F8A-F9A = F8A-F11A = F8A-F12A =
 F9A-F10A = F9A-F11A = F9A-F12A = F10A-F11A = F10A-F12A
 2.22 with sigma of 0.01
 F7B-F8B = F7B-F10B = F7B-F11B = F7B-F12B = F8B-F9B = F8B-F11B = F8B-F12B =
 F9B-F10B = F9B-F11B = F9B-F12B = F10B-F11B = F10B-F12B
 2.22 with sigma of 0.01
 P2-F7A \\sim P2-F8A \\sim P2-F9A \\sim P2-F10A \\sim P2-F11A \\sim P2-F12A
 with sigma of 0.005
 P2-F7B \\sim P2-F8B \\sim P2-F9B \\sim P2-F10B \\sim P2-F11B \\sim P2-F12B
 with sigma of 0.005
3. Uiso/Uaniso restraints and constraints
F7A \\sim F8A \\sim F9A \\sim F10A \\sim F11A \\sim F12A: within 3A with sigma
of 0.005 and sigma for terminal atoms of 0.01
F7B \\sim F8B \\sim F9B \\sim F10B \\sim F11B \\sim F12B: within 3A with sigma
of 0.005 and sigma for terminal atoms of 0.01
C41 \\sim C42 \\sim C43 \\sim C44 \\sim C45 \\sim C46: within 3A with sigma of
0.005 and sigma for terminal atoms of 0.01
4. Others
 Sof(F7B)=Sof(F8B)=Sof(F9B)=Sof(F10B)=Sof(F11B)=Sof(F12B)=1-FVAR(1)
 Sof(F7A)=Sof(F8A)=Sof(F9A)=Sof(F10A)=Sof(F11A)=Sof(F12A)=FVAR(1)
5.a :
 C41(C42,C43,C44,C45,C46,F1,F2,F3,F4,F5,F6,F7A,F8A,F9A,F10A,F11A,F12A,N1,N2,N3,
 N4,N5,N6,O1,O2,P1,Ru1,F7B,F8B,F9B,F10B,F11B,F12B,P2)
5.b Aromatic/amide H refined with riding coordinates:
 C1(H1), C2(H2), C3(H3), C7(H7), C8(H8), C9(H9), C11(H11), C13(H13), C16(H16),
 C17(H17), C18(H18), C21(H21), C22(H22), C23(H23), C26(H26), C27(H27), C28(H28),
  C29(H29), C32(H32), C34(H34), C37(H37), C38(H38), C39(H39), C40(H40),
 C42(H42), C43(H43), C44(H44), C45(H45), C46(H46)
5.c Idealised Me refined as rotating group:
 C25(H25A,H25B,H25C)
;

loop_
_space_group_symop_operation_xyz
'x, y, z'
'-x, -y, z'
'-x+1/4, y+1/4, z+1/4'
'x+1/4, -y+1/4, z+1/4'
'x, y+1/2, z+1/2'
'-x, -y+1/2, z+1/2'
'-x+1/4, y+3/4, z+3/4'
'x+1/4, -y+3/4, z+3/4'
'x+1/2, y, z+1/2'
'-x+1/2, -y, z+1/2'
'-x+3/4, y+1/4, z+3/4'
'x+3/4, -y+1/4, z+3/4'
'x+1/2, y+1/2, z'
'-x+1/2, -y+1/2, z'
'-x+3/4, y+3/4, z+1/4'
'x+3/4, -y+3/4, z+1/4'

loop_
_atom_site_label
_atom_site_type_symbol
_atom_site_fract_x
_atom_site_fract_y
_atom_site_fract_z
_atom_site_U_iso_or_equiv
_atom_site_adp_type
_atom_site_occupancy
_atom_site_site_symmetry_order
_atom_site_calc_flag
_atom_site_refinement_flags_posn
_atom_site_refinement_flags_adp
_atom_site_refinement_flags_occupancy
_atom_site_disorder_assembly
_atom_site_disorder_group
C1 C -0.3870(4) -0.5388(3) -1.4516(15) 0.064(3) Uani 1 1 d . . . . .
H1 H -0.3673 -0.5318 -1.4724 0.077 Uiso 1 1 calc R U . . .
C2 C -0.4047(5) -0.5227(4) -1.353(2) 0.086(5) Uani 1 1 d . . . . .
H2 H -0.3963 -0.5059 -1.3040 0.103 Uiso 1 1 calc R U . . .
C3 C -0.4329(4) -0.5305(3) -1.326(2) 0.072(4) Uani 1 1 d . . . . .
H3 H -0.4450 -0.5188 -1.2644 0.087 Uiso 1 1 calc R U . . .
C4 C -0.4444(4) -0.5570(3) -1.393(2) 0.069(4) Uani 1 1 d . . . . .
C5 C -0.4257(3) -0.5748(3) -1.4828(17) 0.063(3) Uani 1 1 d . . . . .
C6 C -0.4361(3) -0.6041(3) -1.5341(16) 0.057(3) Uani 1 1 d . . . . .
C7 C -0.4647(4) -0.6121(3) -1.5135(19) 0.072(4) Uani 1 1 d . . . . .
H7 H -0.4714 -0.6310 -1.5479 0.087 Uiso 1 1 calc R U . . .
C8 C -0.4860(4) -0.5923(4) -1.439(2) 0.081(5) Uani 1 1 d . . . . .
H8 H -0.5066 -0.5976 -1.4343 0.098 Uiso 1 1 calc R U . . .
C9 C -0.4759(5) -0.5659(4) -1.376(2) 0.089(5) Uani 1 1 d . . . . .
H9 H -0.4892 -0.5538 -1.3225 0.107 Uiso 1 1 calc R U . . .
C10 C -0.4158(3) -0.6288(3) -1.5917(16) 0.058(3) Uani 1 1 d . . . . .
C11 C -0.4218(3) -0.6582(3) -1.5477(18) 0.061(3) Uani 1 1 d . . . . .
H11 H -0.4368 -0.6619 -1.4782 0.073 Uiso 1 1 calc R U . . .
C12 C -0.4053(3) -0.6828(3) -1.6077(18) 0.061(3) Uani 1 1 d . . . . .
C13 C -0.3832(3) -0.6765(3) -1.705(2) 0.065(4) Uani 1 1 d . . . . .
H13 H -0.3736 -0.6926 -1.7541 0.078 Uiso 1 1 calc R U . . .
C14 C -0.3744(3) -0.6462(3) -1.7337(17) 0.057(3) Uani 1 1 d . . . . .
C15 C -0.3472(3) -0.6413(3) -1.8292(17) 0.062(3) Uani 1 1 d . . . . .
C16 C -0.3239(4) -0.6632(4) -1.833(2) 0.078(5) Uani 1 1 d . . . . .
H16 H -0.3241 -0.6789 -1.7647 0.094 Uiso 1 1 calc R U . . .
C17 C -0.3002(5) -0.6628(6) -1.936(3) 0.123(10) Uani 1 1 d . . . . .
H17 H -0.2849 -0.6777 -1.9322 0.148 Uiso 1 1 calc R U . . .
C18 C -0.2996(5) -0.6413(5) -2.037(2) 0.093(5) Uani 1 1 d . . . . .
H18 H -0.2845 -0.6418 -2.1076 0.111 Uiso 1 1 calc R U . . .
C19 C -0.3209(4) -0.6188(4) -2.038(2) 0.079(4) Uani 1 1 d . . . . .
C20 C -0.3425(3) -0.6163(3) -1.9282(16) 0.065(4) Uani 1 1 d . . . . .
C21 C -0.3216(5) -0.5970(5) -2.149(3) 0.101(6) Uani 1 1 d . . . . .
H21 H -0.3073 -0.5985 -2.2227 0.121 Uiso 1 1 calc R U . . .
C22 C -0.3420(5) -0.5743(5) -2.153(2) 0.097(6) Uani 1 1 d . . . . .
H22 H -0.3428 -0.5610 -2.2318 0.116 Uiso 1 1 calc R U . . .
C23 C -0.3622(4) -0.5710(4) -2.0356(16) 0.068(4) Uani 1 1 d . . . . .
H23 H -0.3763 -0.5549 -2.0373 0.082 Uiso 1 1 calc R U . . .
C24 C -0.4135(4) -0.7153(3) -1.571(2) 0.078(5) Uani 1 1 d . . . . .
C25 C -0.4427(6) -0.7463(4) -1.412(3) 0.120(8) Uani 1 1 d . . . . .
H25A H -0.4471 -0.7580 -1.4977 0.180 Uiso 1 1 calc R U . . .
H25B H -0.4611 -0.7438 -1.3561 0.180 Uiso 1 1 calc R U . . .
H25C H -0.4277 -0.7571 -1.3549 0.180 Uiso 1 1 calc R U . . .
C26 C -0.4426(4) -0.5787(3) -1.856(2) 0.075(4) Uani 1 1 d . . . . .
H26 H -0.4425 -0.5998 -1.8372 0.090 Uiso 1 1 calc R U . . .
C27 C -0.4682(4) -0.5663(4) -1.923(3) 0.092(6) Uani 1 1 d . . . . .
H27 H -0.4846 -0.5785 -1.9525 0.110 Uiso 1 1 calc R U . . .
C28 C -0.4680(4) -0.5346(5) -1.942(3) 0.105(7) Uani 1 1 d . . . . .
H28 H -0.4851 -0.5251 -1.9822 0.125 Uiso 1 1 calc R U . . .
C29 C -0.4438(5) -0.5171(4) -1.905(3) 0.095(6) Uani 1 1 d . . . . .
H29 H -0.4444 -0.4958 -1.9168 0.114 Uiso 1 1 calc R U . . .
C30 C -0.4177(4) -0.5315(3) -1.8495(18) 0.069(4) Uani 1 1 d . . . . .
C31 C -0.3881(4) -0.5150(3) -1.8164(16) 0.066(4) Uani 1 1 d . . . . .
C32 C -0.3816(4) -0.4850(3) -1.8424(19) 0.073(4) Uani 1 1 d . . . . .
H32 H -0.3967 -0.4719 -1.8788 0.088 Uiso 1 1 calc R U . . .
C33 C -0.3518(4) -0.4734(3) -1.8137(16) 0.064(4) Uani 1 1 d . . . . .
C34 C -0.3319(3) -0.4931(3) -1.7538(15) 0.058(3) Uani 1 1 d . . . . .
H34 H -0.3125 -0.4858 -1.7304 0.070 Uiso 1 1 calc R U . . .
C35 C -0.3386(3) -0.5238(3) -1.7243(16) 0.056(3) Uani 1 1 d . . . . .
C36 C -0.3193(3) -0.5467(3) -1.6541(17) 0.062(3) Uani 1 1 d . . . . .
C37 C -0.2910(4) -0.5418(3) -1.600(2) 0.076(4) Uani 1 1 d . . . . .
H37 H -0.2822 -0.5224 -1.6089 0.091 Uiso 1 1 calc R U . . .
C38 C -0.2752(4) -0.5646(4) -1.532(2) 0.080(5) Uani 1 1 d . . . . .
H38 H -0.2559 -0.5607 -1.4943 0.096 Uiso 1 1 calc R U . . .
C39 C -0.2877(4) -0.5924(4) -1.5194(18) 0.072(4) Uani 1 1 d . . . . .
H39 H -0.2768 -0.6086 -1.4786 0.087 Uiso 1 1 calc R U . . .
C40 C -0.3175(3) -0.5968(3) -1.5686(15) 0.054(3) Uani 1 1 d . . . . .
H40 H -0.3266 -0.6158 -1.5517 0.065 Uiso 1 1 calc R U . . .
C41 C -0.34390(5) -0.44015(5) -1.84664(12) 0.094(3) Uani 1 1 d G U . . .
C42 C -0.36376(6) -0.42190(5) -1.92568(15) 0.096(3) Uani 1 1 d G U . . .
H42 H -0.3825 -0.4298 -1.9564 0.115 Uiso 1 1 calc R U . . .
C43 C -0.35583(7) -0.39187(6) -1.95914(18) 0.096(3) Uani 1 1 d G U . . .
H43 H -0.3692 -0.3796 -2.0123 0.115 Uiso 1 1 calc R U . . .
C44 C -0.32804(7) -0.38010(7) -1.9136(2) 0.095(3) Uani 1 1 d G U . . .
H44 H -0.3227 -0.3599 -1.9361 0.114 Uiso 1 1 calc R U . . .
C45 C -0.30817(7) -0.39834(6) -1.8345(2) 0.098(3) Uani 1 1 d G U . . .
H45 H -0.2895 -0.3904 -1.8039 0.117 Uiso 1 1 calc R U . . .
C46 C -0.31610(6) -0.42837(6) -1.80107(16) 0.097(3) Uani 1 1 d G U . . .
H46 H -0.3027 -0.4406 -1.7479 0.117 Uiso 1 1 calc R U . . .
F1 F -0.27605(5) -0.66758(5) -1.3758(5) 0.110(4) Uani 1 1 d G . . . .
F2 F -0.30797(6) -0.69339(6) -1.2321(5) 0.103(3) Uani 1 1 d G . . . .
F3 F -0.33137(5) -0.71324(5) -1.4197(5) 0.114(4) Uani 1 1 d G . . . .
F4 F -0.29830(5) -0.68835(4) -1.5687(5) 0.150(6) Uani 1 1 d G . . . .
F5 F -0.28090(6) -0.71881(6) -1.3980(6) 0.104(3) Uani 1 1 d G . . . .
F6 F -0.32643(4) -0.66252(4) -1.4006(4) 0.132(5) Uani 1 1 d G . . . .
F7A F -0.49757(7) -0.76962(8) -1.1724(8) 0.130(6) Uani 0.66(2) 1 d DG U P A 1
F8A F -0.50836(8) -0.81515(9) -1.0771(9) 0.129(6) Uani 0.66(2) 1 d DG U P A 1
F9A F -0.50559(8) -0.83661(9) -1.2963(9) 0.133(6) Uani 0.66(2) 1 d DG U P A 1
F10A F -0.49632(7) -0.79029(8) -1.3916(8) 0.135(6) Uani 0.66(2) 1 d DG U P A 1
F11A F -0.46613(7) -0.80821(8) -1.2147(8) 0.133(6) Uani 0.66(2) 1 d DG U P A 1
F12A F -0.53664(8) -0.79669(9) -1.2545(9) 0.131(6) Uani 0.66(2) 1 d DG U P A 1
N1 N -0.39726(4) -0.56417(3) -1.5178(3) 0.047(2) Uani 1 1 d G . . . .
N2 N -0.39026(2) -0.62256(2) -1.6776(3) 0.051(2) Uani 1 1 d G . . . .
N3 N -0.36189(4) -0.58964(3) -1.9233(3) 0.055(3) Uani 1 1 d G . . . .
N4 N -0.41754(3) -0.56227(3) -1.8161(3) 0.061(3) Uani 1 1 d G . . . .
N5 N -0.36654(3) -0.53352(3) -1.76003(19) 0.051(2) Uani 1 1 d G . . . .
N6 N -0.33362(3) -0.57599(3) -1.6370(3) 0.056(3) Uani 1 1 d G . . . .
O1 O -0.40505(6) -0.73703(5) -1.6382(6) 0.103(4) Uani 1 1 d G . . . .
O2 O -0.43079(5) -0.71630(5) -1.4520(6) 0.089(3) Uani 1 1 d G . . . .
P1 P -0.30399(5) -0.69065(5) -1.4006(5) 0.0810(12) Uani 1 1 d G . . . .
Ru1 Ru -0.37808(2) -0.57719(2) -1.7193(3) 0.0538(3) Uani 1 1 d G . . . .
F7B F -0.47622(7) -0.77941(8) -1.1884(7) 0.182(14) Uani 0.34(2) 1 d DG U P A 2
F8B F -0.51850(8) -0.79791(9) -1.0866(8) 0.181(14) Uani 0.34(2) 1 d DG U P A 2
F9B F -0.52659(8) -0.82741(9) -1.2790(9) 0.181(14) Uani 0.34(2) 1 d DG U P A 2
F10B F -0.48424(8) -0.80907(8) -1.3812(8) 0.182(14) Uani 0.34(2) 1 d DG U P A 2
F11B F -0.48233(8) -0.82997(9) -1.1621(8) 0.181(14) Uani 0.34(2) 1 d DG U P A 2
F12B F -0.52052(7) -0.77685(8) -1.3065(8) 0.181(14) Uani 0.34(2) 1 d DG U P A 2
P2 P -0.50143(8) -0.80331(8) -1.2342(8) 0.1052(17) Uani 1 1 d DG . . . .

loop_
_atom_site_aniso_label
_atom_site_aniso_U_11
_atom_site_aniso_U_22
_atom_site_aniso_U_33
_atom_site_aniso_U_23
_atom_site_aniso_U_13
_atom_site_aniso_U_12
C1 0.097(10) 0.054(7) 0.042(7) -0.007(6) 0.003(7) -0.003(6)
C2 0.129(16) 0.054(8) 0.073(11) -0.017(8) 0.000(10) 0.007(9)
C3 0.081(10) 0.054(8) 0.082(11) -0.008(8) 0.013(9) 0.004(7)
C4 0.080(10) 0.053(7) 0.075(10) 0.000(7) 0.009(8) -0.011(7)
C5 0.089(9) 0.043(6) 0.056(8) -0.005(6) 0.010(8) -0.008(6)
C6 0.071(8) 0.044(6) 0.055(7) -0.002(5) 0.005(6) -0.011(6)
C7 0.096(11) 0.047(7) 0.075(10) 0.007(7) 0.003(8) 0.006(7)
C8 0.074(9) 0.076(9) 0.094(14) 0.002(9) 0.022(9) -0.008(7)
C9 0.107(14) 0.065(9) 0.095(14) 0.001(9) 0.019(11) 0.001(9)
C10 0.082(9) 0.039(6) 0.052(7) -0.007(5) 0.006(7) 0.008(6)
C11 0.059(8) 0.045(7) 0.079(10) 0.008(6) -0.006(7) -0.006(5)
C12 0.070(8) 0.040(6) 0.073(9) 0.003(6) -0.015(7) -0.014(6)
C13 0.081(9) 0.046(6) 0.069(9) -0.014(7) -0.011(8) -0.001(6)
C14 0.076(8) 0.049(6) 0.047(7) 0.001(6) -0.010(7) 0.000(5)
C15 0.075(9) 0.055(7) 0.057(8) -0.014(6) 0.005(7) -0.004(6)
C16 0.078(10) 0.062(9) 0.094(12) -0.016(9) -0.019(9) 0.016(7)
C17 0.089(13) 0.109(16) 0.17(3) -0.064(18) 0.000(15) 0.034(12)
C18 0.103(14) 0.091(13) 0.084(13) -0.019(11) -0.005(11) 0.013(11)
C19 0.098(12) 0.075(10) 0.064(10) -0.012(8) 0.010(9) -0.005(9)
C20 0.062(8) 0.070(9) 0.061(9) -0.012(6) -0.006(6) 0.011(6)
C21 0.104(15) 0.118(16) 0.081(13) -0.021(12) 0.025(11) -0.011(13)
C22 0.106(14) 0.127(17) 0.056(9) -0.007(10) -0.015(10) -0.043(13)
C23 0.089(10) 0.069(9) 0.046(7) 0.000(6) -0.013(7) -0.020(7)
C24 0.101(12) 0.042(7) 0.092(13) -0.015(8) -0.036(10) 0.001(7)
C25 0.16(2) 0.063(10) 0.13(2) 0.035(12) 0.015(17) -0.005(12)
C26 0.088(11) 0.059(8) 0.077(11) 0.010(7) -0.018(9) -0.011(7)
C27 0.072(10) 0.093(12) 0.111(16) 0.033(11) -0.018(10) -0.014(8)
C28 0.081(11) 0.111(14) 0.121(19) 0.060(14) -0.015(11) 0.004(10)
C29 0.101(13) 0.072(10) 0.111(15) 0.029(10) -0.007(12) -0.008(9)
C30 0.099(11) 0.049(7) 0.059(8) 0.022(6) -0.002(8) -0.016(7)
C31 0.091(10) 0.060(8) 0.048(8) 0.012(6) -0.004(7) 0.000(7)
C32 0.088(11) 0.060(9) 0.070(10) 0.021(7) 0.000(8) -0.007(7)
C33 0.091(10) 0.045(7) 0.056(8) 0.005(6) 0.015(7) -0.014(7)
C34 0.068(8) 0.049(7) 0.057(8) 0.001(5) 0.006(6) -0.008(6)
C35 0.067(7) 0.053(6) 0.048(6) 0.003(6) 0.011(7) -0.005(5)
C36 0.072(9) 0.052(7) 0.061(8) 0.009(6) 0.007(7) -0.012(6)
C37 0.069(9) 0.061(9) 0.097(12) 0.005(8) -0.008(9) -0.017(7)
C38 0.067(9) 0.074(10) 0.098(13) 0.012(9) -0.020(9) -0.008(8)
C39 0.081(10) 0.073(9) 0.063(9) 0.002(7) -0.012(7) 0.007(8)
C40 0.067(8) 0.046(6) 0.050(7) 0.009(5) -0.006(6) 0.001(5)
C41 0.123(7) 0.056(4) 0.103(6) 0.014(4) 0.003(6) -0.013(4)
C42 0.125(7) 0.057(4) 0.106(7) 0.014(4) 0.004(6) -0.012(4)
C43 0.126(7) 0.057(4) 0.105(6) 0.015(4) 0.003(6) -0.011(4)
C44 0.125(7) 0.055(4) 0.105(6) 0.013(4) 0.004(6) -0.014(4)
C45 0.127(7) 0.059(4) 0.107(7) 0.013(4) 0.002(6) -0.015(4)
C46 0.127(7) 0.058(4) 0.107(6) 0.014(4) 0.002(6) -0.014(4)
F1 0.128(9) 0.076(6) 0.125(10) 0.018(6) 0.021(8) -0.012(6)
F2 0.167(10) 0.077(6) 0.067(6) -0.007(5) 0.017(7) -0.021(6)
F3 0.134(9) 0.088(7) 0.119(10) -0.021(7) 0.009(8) -0.003(6)
F4 0.178(14) 0.199(16) 0.073(8) 0.036(9) -0.002(9) 0.001(12)
F5 0.128(9) 0.080(6) 0.103(8) -0.009(6) -0.004(7) 0.009(6)
F6 0.131(10) 0.079(7) 0.187(15) 0.053(8) 0.047(10) 0.021(6)
F7A 0.122(9) 0.114(9) 0.155(11) -0.016(8) 0.011(8) -0.006(7)
F8A 0.114(9) 0.116(9) 0.157(11) -0.003(8) 0.001(8) -0.016(7)
F9A 0.120(9) 0.117(9) 0.163(11) -0.014(8) -0.004(8) -0.012(7)
F10A 0.122(9) 0.127(9) 0.156(11) -0.011(8) 0.011(8) -0.023(7)
F11A 0.109(9) 0.128(9) 0.162(11) -0.018(8) 0.008(8) -0.004(7)
F12A 0.115(9) 0.125(9) 0.154(11) -0.003(8) 0.009(8) -0.006(7)
N1 0.050(5) 0.045(5) 0.045(5) -0.003(4) 0.007(4) -0.001(4)
N2 0.072(6) 0.036(5) 0.046(6) 0.004(4) -0.003(4) -0.004(4)
N3 0.073(7) 0.056(6) 0.037(5) -0.009(4) 0.003(4) -0.003(5)
N4 0.073(7) 0.052(6) 0.057(7) 0.006(5) -0.006(6) 0.005(5)
N5 0.043(5) 0.049(5) 0.061(7) 0.003(5) 0.006(4) 0.000(4)
N6 0.071(7) 0.043(5) 0.054(6) -0.008(5) 0.008(5) -0.006(5)
O1 0.114(10) 0.042(5) 0.152(13) -0.018(7) -0.001(9) -0.008(6)
O2 0.126(10) 0.046(5) 0.096(10) 0.012(6) -0.011(8) -0.011(5)
P1 0.114(3) 0.068(2) 0.062(2) 0.009(2) 0.006(2) 0.000(2)
Ru1 0.0727(5) 0.0390(4) 0.0497(5) 0.0019(4) 0.0023(5) -0.0056(4)
F7B 0.17(2) 0.19(3) 0.18(3) -0.004(19) 0.01(2) -0.015(18)
F8B 0.17(2) 0.19(3) 0.18(3) -0.008(19) 0.01(2) -0.010(18)
F9B 0.17(2) 0.19(3) 0.18(3) -0.007(19) 0.01(2) -0.008(18)
F10B 0.17(2) 0.19(3) 0.18(3) -0.005(19) 0.01(2) -0.005(18)
F11B 0.17(2) 0.19(3) 0.18(3) -0.006(19) 0.01(2) -0.008(18)
F12B 0.17(2) 0.19(3) 0.18(3) -0.005(19) 0.01(2) -0.008(18)
P2 0.084(3) 0.103(4) 0.129(5) 0.013(4) 0.006(4) -0.010(3)

loop_
_atom_type_symbol
_atom_type_description
_atom_type_scat_dispersion_real
_atom_type_scat_dispersion_imag
_atom_type_scat_source
C C 0.0181 0.0091 'International Tables Vol C Tables 4.2.6.8 and 6.1.1.4'
H H 0.0000 0.0000 'International Tables Vol C Tables 4.2.6.8 and 6.1.1.4'
F F 0.0727 0.0534 'International Tables Vol C Tables 4.2.6.8 and 6.1.1.4'
N N 0.0311 0.0180 'International Tables Vol C Tables 4.2.6.8 and 6.1.1.4'
Ru Ru 0.0552 3.2960 'International Tables Vol C Tables 4.2.6.8 and 6.1.1.4'
P P 0.2955 0.4335 'International Tables Vol C Tables 4.2.6.8 and 6.1.1.4'
O O 0.0492 0.0322 'International Tables Vol C Tables 4.2.6.8 and 6.1.1.4'

loop_
_exptl_crystal_face_index_h
_exptl_crystal_face_index_k
_exptl_crystal_face_index_l
_exptl_crystal_face_perp_dist
_exptl_oxdiff_crystal_face_indexfrac_h
_exptl_oxdiff_crystal_face_indexfrac_k
_exptl_oxdiff_crystal_face_indexfrac_l
_exptl_oxdiff_crystal_face_x
_exptl_oxdiff_crystal_face_y
_exptl_oxdiff_crystal_face_z
-1 0 0 0.0798 -1.0000 -0.0001 -0.0003 -0.0056 -0.0056 0.0344
0 0 1 0.1154 0.0012 -0.0013 1.0013 0.0045 0.1648 0.0272
0 0 -1 0.0954 -0.0012 0.0013 -1.0013 -0.0045 -0.1648 -0.0272
0 1 0 0.0020 0.0007 0.9995 0.0003 -0.0350 0.0019 -0.0055
0 -1 0 0.0110 -0.0007 -0.9995 -0.0003 0.0350 -0.0019 0.0055
-8 -1 -1 0.0510 -8.0015 -0.9986 -1.0042 -0.0147 -0.2112 0.2534
1 0 0 0.0654 1.0000 0.0001 0.0003 0.0056 0.0056 -0.0344

loop_
_geom_angle_atom_site_label_1
_geom_angle_atom_site_label_2
_geom_angle_atom_site_label_3
_geom_angle
C2 C1 H1 119.1
N1 C1 H1 119.1
N1 C1 C2 121.9(15)
C1 C2 H2 119.3
C3 C2 C1 121.4(16)
C3 C2 H2 119.3
C2 C3 H3 120.9
C2 C3 C4 118.2(15)
C4 C3 H3 120.9
C3 C4 C9 121.2(15)
C5 C4 C3 120.3(14)
C5 C4 C9 118.4(14)
C4 C5 C6 120.0(13)
N1 C5 C4 119.2(11)
N1 C5 C6 120.8(11)
C5 C6 C10 124.5(13)
C7 C6 C5 119.3(13)
C7 C6 C10 115.6(12)
C6 C7 H7 119.0
C6 C7 C8 122.0(14)
C8 C7 H7 119.0
C7 C8 H8 120.2
C9 C8 C7 119.7(16)
C9 C8 H8 120.2
C4 C9 H9 120.2
C8 C9 C4 119.5(17)
C8 C9 H9 120.2
C11 C10 C6 116.8(13)
C11 C10 N2 120.3(11)
N2 C10 C6 122.7(10)
C10 C11 H11 120.1
C10 C11 C12 119.7(14)
C12 C11 H11 120.1
C11 C12 C24 120.5(15)
C13 C12 C11 118.5(12)
C13 C12 C24 121.0(14)
C12 C13 H13 119.5
C12 C13 C14 121.0(13)
C14 C13 H13 119.5
C13 C14 C15 117.6(12)
N2 C14 C13 120.4(12)
N2 C14 C15 122.0(10)
C16 C15 C14 120.0(15)
C16 C15 C20 113.1(15)
C20 C15 C14 126.9(13)
C15 C16 H16 118.4
C15 C16 C17 123(2)
C17 C16 H16 118.4
C16 C17 H17 119.9
C18 C17 C16 120.1(19)
C18 C17 H17 119.9
C17 C18 H18 119.9
C17 C18 C19 120(2)
C19 C18 H18 119.9
C18 C19 C20 121.2(19)
C18 C19 C21 121(2)
C20 C19 C21 117.8(17)
C15 C20 N3 120.2(12)
C19 C20 C15 120.4(14)
C19 C20 N3 119.2(14)
C19 C21 H21 118.6
C22 C21 C19 123(2)
C22 C21 H21 118.6
C21 C22 H22 120.9
C21 C22 C23 118(2)
C23 C22 H22 120.9
C22 C23 H23 118.7
N3 C23 C22 122.6(17)
N3 C23 H23 118.7
O1 C24 C12 123.9(18)
O1 C24 O2 125.5(14)
O2 C24 C12 110.6(13)
H25A C25 H25B 109.5
H25A C25 H25C 109.5
H25B C25 H25C 109.5
O2 C25 H25A 109.5
O2 C25 H25B 109.5
O2 C25 H25C 109.5
C27 C26 H26 117.7
N4 C26 H26 117.7
N4 C26 C27 124.5(14)
C26 C27 H27 122.1
C26 C27 C28 115.8(17)
C28 C27 H27 122.1
C27 C28 H28 118.9
C29 C28 C27 122.2(17)
C29 C28 H28 118.9
C28 C29 H29 120.6
C28 C29 C30 118.7(16)
C30 C29 H29 120.6
C29 C30 C31 124.0(13)
N4 C30 C29 121.6(14)
N4 C30 C31 114.4(13)
C32 C31 C30 126.8(14)
N5 C31 C30 113.3(11)
N5 C31 C32 119.9(14)
C31 C32 H32 120.1
C31 C32 C33 119.8(15)
C33 C32 H32 120.1
C32 C33 C41 120.5(12)
C34 C33 C32 116.6(12)
C34 C33 C41 122.9(12)
C33 C34 H34 118.1
C33 C34 C35 123.9(13)
C35 C34 H34 118.1
C34 C35 C36 128.4(13)
N5 C35 C34 116.5(11)
N5 C35 C36 115.0(10)
C37 C36 C35 126.0(12)
C37 C36 N6 120.0(12)
N6 C36 C35 113.9(11)
C36 C37 H37 119.2
C36 C37 C38 121.5(14)
C38 C37 H37 119.2
C37 C38 H38 120.3
C39 C38 C37 119.5(15)
C39 C38 H38 120.3
C38 C39 H39 120.7
C38 C39 C40 118.7(15)
C40 C39 H39 120.7
C39 C40 H40 117.7
N6 C40 C39 124.6(12)
N6 C40 H40 117.7
C42 C41 C33 120.6(6)
C42 C41 C46 120.0
C46 C41 C33 119.4(6)
C41 C42 H42 120.0
C41 C42 C43 120.0
C43 C42 H42 120.0
C42 C43 H43 120.0
C44 C43 C42 120.0
C44 C43 H43 120.0
C43 C44 H44 120.0
C43 C44 C45 120.0
C45 C44 H44 120.0
C44 C45 H45 120.0
C44 C45 C46 120.0
C46 C45 H45 120.0
C41 C46 C45 120.0
C41 C46 H46 120.0
C45 C46 H46 120.0
C1 N1 C5 118.4(9)
C1 N1 Ru1 119.2(7)
C5 N1 Ru1 118.6(6)
C10 N2 Ru1 119.6(5)
C14 N2 C10 118.9(8)
C14 N2 Ru1 121.4(6)
C20 N3 Ru1 116.0(6)
C23 N3 C20 118.5(10)
C23 N3 Ru1 123.4(8)
C26 N4 C30 116.6(10)
C26 N4 Ru1 129.1(7)
C30 N4 Ru1 114.3(7)
C31 N5 Ru1 117.6(7)
C35 N5 C31 123.2(8)
C35 N5 Ru1 119.1(5)
C36 N6 Ru1 113.0(6)
C40 N6 C36 115.6(9)
C40 N6 Ru1 131.3(6)
C24 O2 C25 116.2(12)
F2 P1 F1 89.4
F2 P1 F4 177.2
F2 P1 F5 89.9
F3 P1 F1 178.3
F3 P1 F2 88.8
F3 P1 F4 92.8
F3 P1 F5 90.3
F3 P1 F6 90.6
F4 P1 F1 88.9
F4 P1 F5 87.9
F5 P1 F1 89.7
F6 P1 F1 89.4
F6 P1 F2 89.4
F6 P1 F4 92.8
F6 P1 F5 178.9
N2 Ru1 N1 89.3
N2 Ru1 N3 90.5
N2 Ru1 N6 101.2
N3 Ru1 N1 176.5
N3 Ru1 N6 91.1
N4 Ru1 N1 88.1
N4 Ru1 N2 99.5
N4 Ru1 N3 88.5
N4 Ru1 N6 159.3
N5 Ru1 N1 90.7
N5 Ru1 N2 179.7
N5 Ru1 N3 89.4
N5 Ru1 N4 80.2
N5 Ru1 N6 79.0
N6 Ru1 N1 92.4
F8A P2 F7A 89.4
F8A P2 F10A 176.6
F8A P2 F12A 88.9
F9A P2 F7A 179.4
F9A P2 F8A 90.8
F9A P2 F10A 90.5
F9A P2 F11A 91.8
F9A P2 F12A 90.6
F10A P2 F7A 89.2
F10A P2 F12A 87.9
F11A P2 F7A 88.8
F11A P2 F8A 92.3
F11A P2 F10A 90.9
F11A P2 F12A 177.3
F12A P2 F7A 88.8
F7B P2 F8B 90.0
F7B P2 F9B 179.5
F7B P2 F10B 90.2
F7B P2 F11B 90.0
F8B P2 F9B 89.8
F8B P2 F10B 179.4
F8B P2 F11B 89.7
F9B P2 F11B 89.6
F10B P2 F9B 90.1
F10B P2 F11B 89.7
F12B P2 F7B 90.2
F12B P2 F8B 90.4
F12B P2 F9B 90.2
F12B P2 F10B 90.2
F12B P2 F11B 179.8

loop_
_geom_bond_atom_site_label_1
_geom_bond_atom_site_label_2
_geom_bond_distance
C1 H1 0.9300
C1 C2 1.39(2)
C1 N1 1.336(13)
C2 H2 0.9300
C2 C3 1.30(2)
C3 H3 0.9300
C3 C4 1.40(2)
C4 C5 1.40(2)
C4 C9 1.44(2)
C5 C6 1.433(17)
C5 N1 1.361(14)
C6 C7 1.31(2)
C6 C10 1.488(18)
C7 H7 0.9300
C7 C8 1.44(2)
C8 H8 0.9300
C8 C9 1.36(3)
C9 H9 0.9300
C10 C11 1.365(18)
C10 N2 1.394(15)
C11 H11 0.9300
C11 C12 1.40(2)
C12 C13 1.35(2)
C12 C24 1.49(2)
C13 H13 0.9300
C13 C14 1.394(18)
C14 C15 1.49(2)
C14 N2 1.340(13)
C15 C16 1.39(2)
C15 C20 1.43(2)
C16 H16 0.9300
C16 C17 1.40(3)
C17 H17 0.9300
C17 C18 1.32(3)
C18 H18 0.9300
C18 C19 1.35(3)
C19 C20 1.39(2)
C19 C21 1.39(3)
C20 N3 1.435(14)
C21 H21 0.9300
C21 C22 1.33(3)
C22 H22 0.9300
C22 C23 1.41(3)
C23 H23 0.9300
C23 N3 1.315(15)
C24 O1 1.186(17)
C24 O2 1.33(2)
C25 H25A 0.9600
C25 H25B 0.9600
C25 H25C 0.9600
C25 O2 1.451(18)
C26 H26 0.9300
C26 C27 1.39(2)
C26 N4 1.357(16)
C27 H27 0.9300
C27 C28 1.39(3)
C28 H28 0.9300
C28 C29 1.34(3)
C29 H29 0.9300
C29 C30 1.40(2)
C30 C31 1.51(2)
C30 N4 1.368(13)
C31 C32 1.35(2)
C31 N5 1.343(15)
C32 H32 0.9300
C32 C33 1.42(2)
C33 C34 1.34(2)
C33 C41 1.514(12)
C34 H34 0.9300
C34 C35 1.389(17)
C35 C36 1.455(19)
C35 N5 1.334(13)
C36 C37 1.35(2)
C36 N6 1.425(12)
C37 H37 0.9300
C37 C38 1.36(2)
C38 H38 0.9300
C38 C39 1.33(2)
C39 H39 0.9300
C39 C40 1.39(2)
C40 H40 0.9300
C40 N6 1.307(12)
C41 C42 1.3823
C41 C46 1.3825
C42 H42 0.9300
C42 C43 1.3826
C43 H43 0.9300
C43 C44 1.3820
C44 H44 0.9300
C44 C45 1.3823
C45 H45 0.9300
C45 C46 1.3826
C46 H46 0.9300
F1 P1 1.5942
F2 P1 1.5692
F3 P1 1.5557
F4 P1 1.5748
F5 P1 1.5838
F6 P1 1.5647
F7A P2 1.5773
F8A P2 1.5677
F9A P2 1.5645
F10A P2 1.5748
F11A P2 1.5662
F12A P2 1.5752
N1 Ru1 2.1173
N2 Ru1 2.0743
N3 Ru1 2.0823
N4 Ru1 2.0459
N5 Ru1 1.9955
N6 Ru1 2.0855
F7B P2 1.5700
F8B P2 1.5702
F9B P2 1.5718
F10B P2 1.5706
F11B P2 1.5733
F12B P2 1.5676
